data_4032986
loop_
_publ_author_name
'Faggyas, R\'eka J'
'Calder, Ewen D. D.'
'Wilson, Claire'
'Sutherland, Andrew'

_publ_section_title
;
 One-Pot Asymmetric Synthesis of Alkylidene 1-Alkylindan-1-ols Using
 Br\/onsted Acid and Palladium Catalysis.
;
_journal_issue 21
_journal_name_full 'The Journal of organic chemistry'
_journal_page_first 11585
_journal_page_last 11593
_journal_paper_doi 10.1021/acs.joc.7b02287
_journal_volume 82
_journal_year 2017
_chemical_absolute_configuration rmad
_chemical_formula_moiety 'C14 H19 N O2'
_chemical_formula_sum 'C14 H19 N O2'
_chemical_formula_weight 233.30
_space_group_crystal_system trigonal
_space_group_IT_number 145
_space_group_name_Hall 'P 32'
_space_group_name_H-M_alt 'P 32'
_symmetry_space_group_name_Hall 'P 32'
_symmetry_space_group_name_H-M 'P 32'
_atom_sites_solution_hydrogens geom
_atom_sites_solution_primary dual
_audit_creation_date 2017-08-10
_audit_creation_method
;
Olex2 1.2
(compiled 2017.07.20 svn.r3457 for OlexSys, GUI svn.r5370)
;
_cell_angle_alpha 90
_cell_angle_beta 90
_cell_angle_gamma 120
_cell_formula_units_Z 3
_cell_length_a 7.7296(3)
_cell_length_b 7.7296(3)
_cell_length_c 18.3472(9)
_cell_measurement_reflns_used 9895
_cell_measurement_temperature 290
_cell_measurement_theta_max 67.69
_cell_measurement_theta_min 6.61
_cell_volume 949.32(7)
_computing_cell_refinement 'SAINT V8.37A (Bruker-AXS, 2016)'
_computing_data_collection 'APEX3 Ver. 2016.9-0 (Bruker-AXS, 2016)'
_computing_data_reduction 'APEX3 Ver. 2016.9-0 (Bruker-AXS, 2016)'
_computing_molecular_graphics 'Olex2 (Dolomanov et al., 2009)'
_computing_publication_material 'Olex2 (Dolomanov et al., 2009)'
_computing_structure_refinement 'ShelXL (Sheldrick, 2015)'
_computing_structure_solution 'ShelXT (Sheldrick, 2015)'
_diffrn_ambient_temperature 290
_diffrn_detector 'charge integrating pixel array detector'
_diffrn_detector_area_resol_mean 7.4074
_diffrn_detector_type 'Bruker PHOTON II'
_diffrn_measured_fraction_theta_full 0.986
_diffrn_measured_fraction_theta_max 0.986
_diffrn_measurement_device 'four-circle diffractometer'
_diffrn_measurement_device_type 'Bruker D8 VENTURE'
_diffrn_measurement_method '\f and \w scans'
_diffrn_radiation_collimation 'focusing mirrors'
_diffrn_radiation_monochromator 'multilayer mirror optics'
_diffrn_radiation_type CuK\a
_diffrn_radiation_wavelength 1.54178
_diffrn_reflns_av_R_equivalents 0.0317
_diffrn_reflns_av_unetI/netI 0.0226
_diffrn_reflns_Laue_measured_fraction_full 0.986
_diffrn_reflns_Laue_measured_fraction_max 0.986
_diffrn_reflns_limit_h_max 9
_diffrn_reflns_limit_h_min -9
_diffrn_reflns_limit_k_max 9
_diffrn_reflns_limit_k_min -9
_diffrn_reflns_limit_l_max 22
_diffrn_reflns_limit_l_min -22
_diffrn_reflns_number 10651
_diffrn_reflns_point_group_measured_fraction_full 0.977
_diffrn_reflns_point_group_measured_fraction_max 0.977
_diffrn_reflns_theta_full 67.679
_diffrn_reflns_theta_max 67.685
_diffrn_reflns_theta_min 6.613
_diffrn_source 'microfocus sealed tube'
_diffrn_source_type 'INCOATEC I\ms 3.0'
_diffrn_standards_number 0
_exptl_absorpt_coefficient_mu 0.648
_exptl_absorpt_correction_T_max 0.7530
_exptl_absorpt_correction_T_min 0.6379
_exptl_absorpt_correction_type multi-scan
_exptl_absorpt_process_details
;
SADABS-2016/2 (Bruker,2016/2) was used for absorption correction. 
wR2(int) was 0.1616 before and 0.0546 after correction. The Ratio 
of minimum to maximum transmission is 0.9221. The \l/2 correction 
factor is Not present.
;
_exptl_crystal_colour colourless
_exptl_crystal_colour_primary colourless
_exptl_crystal_density_diffrn 1.224
_exptl_crystal_description block
_exptl_crystal_F_000 378
_exptl_crystal_size_max 0.41
_exptl_crystal_size_mid 0.27
_exptl_crystal_size_min 0.12
_refine_diff_density_max 0.111
_refine_diff_density_min -0.103
_refine_diff_density_rms 0.024
_refine_ls_abs_structure_details
;
 Flack x determined using 1061 quotients [(I+)-(I-)]/[(I+)+(I-)]
 (Parsons, Flack and Wagner, Acta Cryst. B69 (2013) 249-259).
;
_refine_ls_abs_structure_Flack 0.08(8)
_refine_ls_extinction_method none
_refine_ls_goodness_of_fit_ref 0.986
_refine_ls_hydrogen_treatment constr
_refine_ls_matrix_type full
_refine_ls_number_parameters 156
_refine_ls_number_reflns 2237
_refine_ls_number_restraints 1
_refine_ls_restrained_S_all 0.986
_refine_ls_R_factor_all 0.0309
_refine_ls_R_factor_gt 0.0307
_refine_ls_shift/su_max 0.000
_refine_ls_shift/su_mean 0.000
_refine_ls_structure_factor_coef Fsqd
_refine_ls_weighting_details 'w=1/[\s^2^(Fo^2^)+(0.0510P)^2^+0.1050P] where P=(Fo^2^+2Fc^2^)/3'
_refine_ls_weighting_scheme calc
_refine_ls_wR_factor_gt 0.0800
_refine_ls_wR_factor_ref 0.0801
_reflns_Friedel_coverage 0.981
_reflns_Friedel_fraction_full 0.968
_reflns_Friedel_fraction_max 0.968
_reflns_number_gt 2214
_reflns_number_total 2237
_reflns_threshold_expression 'I > 2\s(I)'
_cod_data_source_file jo7b02287_si_003.cif
_cod_data_source_block cu_2017gu0019_0m
_cod_depositor_comments 'Adding full bibliography for 4032985--4032986.cif.'
_cod_original_cell_volume 949.32(9)
_cod_database_code 4032986
_shelx_shelxl_version_number 2016/6
_shelx_space_group_comment
;
The symmetry employed for this shelxl refinement is uniquely defined
by the following loop, which should always be used as a source of
symmetry information in preference to the above space-group names.
They are only intended as comments.
;
_shelx_estimated_absorpt_t_max 0.926
_shelx_estimated_absorpt_t_min 0.777
_olex2_refinement_description
;
1. Fixed Uiso
 At 1.2 times of:
  All C(H) groups, All C(H,H) groups
 At 1.5 times of:
  All C(H,H,H) groups, All O(H) groups
2.a Ternary CH refined with riding coordinates:
 C3(H3)
2.b Secondary CH2 refined with riding coordinates:
 C6"(H6"A,H6"B), C2"(H2"A,H2"B), C2(H2A,H2B), C5"(H5"A,H5"B), C3"(H3"A,H3"B)
2.c Aromatic/amide H refined with riding coordinates:
 C4(H4), C7(H7), C5(H5), C6(H6)
2.d Idealised Me refined as rotating group:
 C1'(H1'A,H1'B,H1'C)
2.e Idealised tetrahedral OH refined as rotating group:
 O1(H1)
;
_olex2_submission_special_instructions 'No special instructions were received'

loop_
_space_group_symop_operation_xyz
'x, y, z'
'-y, x-y, z+2/3'
'-x+y, -x, z+1/3'

loop_
_atom_site_label
_atom_site_type_symbol
_atom_site_fract_x
_atom_site_fract_y
_atom_site_fract_z
_atom_site_U_iso_or_equiv
_atom_site_adp_type
_atom_site_occupancy
_atom_site_site_symmetry_order
_atom_site_calc_flag
_atom_site_refinement_flags_posn
O4" O 0.3071(3) 0.8862(2) 0.41318(9) 0.0474(4) Uani 1 1 d .
O1 O 0.6202(3) 0.1799(3) 0.51162(10) 0.0605(6) Uani 1 1 d .
H1 H 0.536693 0.122767 0.479587 0.091 Uiso 1 1 calc GR
N1" N 0.3043(2) 0.5224(2) 0.44210(8) 0.0317(4) Uani 1 1 d .
C3A C 0.2429(3) 0.2414(3) 0.52412(10) 0.0310(4) Uani 1 1 d .
C3 C 0.3730(3) 0.3858(3) 0.46572(10) 0.0317(4) Uani 1 1 d .
H3 H 0.368463 0.306865 0.423228 0.038 Uiso 1 1 calc R
C4 C 0.0373(3) 0.1506(3) 0.53231(13) 0.0411(5) Uani 1 1 d .
H4 H -0.039941 0.170963 0.498296 0.049 Uiso 1 1 calc R
C7A C 0.3573(3) 0.2065(3) 0.57378(12) 0.0378(5) Uani 1 1 d .
C6" C 0.2776(3) 0.6368(3) 0.49984(10) 0.0373(5) Uani 1 1 d .
H6"A H 0.406026 0.730549 0.520969 0.045 Uiso 1 1 calc R
H6"B H 0.193482 0.547575 0.538019 0.045 Uiso 1 1 calc R
C2" C 0.4318(4) 0.6599(4) 0.38573(12) 0.0461(5) Uani 1 1 d .
H2"A H 0.447414 0.585272 0.346260 0.055 Uiso 1 1 calc R
H2"B H 0.563018 0.749508 0.405778 0.055 Uiso 1 1 calc R
C2 C 0.5838(3) 0.4760(3) 0.49943(13) 0.0421(5) Uani 1 1 d .
H2A H 0.683316 0.508288 0.461701 0.051 Uiso 1 1 calc R
H2B H 0.617276 0.596692 0.526428 0.051 Uiso 1 1 calc R
C5" C 0.1815(4) 0.7483(3) 0.46772(14) 0.0451(5) Uani 1 1 d .
H5"A H 0.053825 0.653836 0.446316 0.054 Uiso 1 1 calc R
H5"B H 0.157397 0.820159 0.506049 0.054 Uiso 1 1 calc R
C7 C 0.2683(4) 0.0840(4) 0.63351(14) 0.0540(6) Uani 1 1 d .
H7 H 0.344754 0.060900 0.667020 0.065 Uiso 1 1 calc R
C1 C 0.5750(3) 0.3146(3) 0.55050(13) 0.0429(5) Uani 1 1 d .
C3" C 0.3409(4) 0.7796(4) 0.35682(13) 0.0516(6) Uani 1 1 d .
H3"A H 0.429471 0.873548 0.320590 0.062 Uiso 1 1 calc R
H3"B H 0.215038 0.690134 0.333119 0.062 Uiso 1 1 calc R
C5 C -0.0500(4) 0.0292(4) 0.59219(17) 0.0569(7) Uani 1 1 d .
H5 H -0.187468 -0.031533 0.598681 0.068 Uiso 1 1 calc R
C6 C 0.0631(5) -0.0036(4) 0.64249(15) 0.0623(8) Uani 1 1 d .
H6 H 0.001593 -0.084885 0.682655 0.075 Uiso 1 1 calc R
C1' C 0.7262(4) 0.3968(5) 0.61225(17) 0.0644(7) Uani 1 1 d .
H1'A H 0.711567 0.288632 0.642331 0.097 Uiso 1 1 calc GR
H1'B H 0.703782 0.487419 0.641058 0.097 Uiso 1 1 calc GR
H1'C H 0.858830 0.466212 0.592370 0.097 Uiso 1 1 calc GR

loop_
_atom_site_aniso_label
_atom_site_aniso_U_11
_atom_site_aniso_U_22
_atom_site_aniso_U_33
_atom_site_aniso_U_23
_atom_site_aniso_U_13
_atom_site_aniso_U_12
O4" 0.0638(10) 0.0358(8) 0.0462(8) 0.0038(7) 0.0019(7) 0.0275(7)
O1 0.0520(10) 0.0744(12) 0.0774(14) -0.0304(10) -0.0202(9) 0.0483(10)
N1" 0.0376(8) 0.0340(8) 0.0271(8) 0.0011(7) 0.0030(6) 0.0206(7)
C3A 0.0330(9) 0.0278(9) 0.0358(10) -0.0025(8) -0.0008(8) 0.0180(8)
C3 0.0307(9) 0.0351(10) 0.0318(10) -0.0045(8) 0.0005(7) 0.0183(8)
C4 0.0332(10) 0.0343(10) 0.0559(13) 0.0036(9) 0.0020(9) 0.0168(8)
C7A 0.0432(11) 0.0366(10) 0.0407(10) -0.0047(9) -0.0074(9) 0.0253(9)
C6" 0.0464(11) 0.0365(10) 0.0320(10) 0.0007(8) 0.0060(9) 0.0231(9)
C2" 0.0605(14) 0.0492(13) 0.0340(11) 0.0089(9) 0.0163(10) 0.0315(11)
C2 0.0286(10) 0.0454(12) 0.0508(12) -0.0039(10) 0.0006(9) 0.0174(9)
C5" 0.0509(12) 0.0410(11) 0.0509(13) 0.0012(10) 0.0067(10) 0.0285(10)
C7 0.0780(17) 0.0496(13) 0.0459(13) 0.0073(11) -0.0041(12) 0.0405(13)
C1 0.0393(11) 0.0503(12) 0.0492(12) -0.0128(10) -0.0130(10) 0.0299(10)
C3" 0.0772(17) 0.0458(12) 0.0348(11) 0.0081(10) 0.0061(11) 0.0330(12)
C5 0.0479(13) 0.0399(12) 0.0755(17) 0.0119(12) 0.0215(13) 0.0164(11)
C6 0.0815(19) 0.0472(14) 0.0579(16) 0.0206(12) 0.0225(15) 0.0319(13)
C1' 0.0546(14) 0.0836(19) 0.0680(17) -0.0261(15) -0.0296(13) 0.0441(14)

loop_
_atom_type_symbol
_atom_type_description
_atom_type_scat_dispersion_real
_atom_type_scat_dispersion_imag
_atom_type_scat_source
C C 0.0181 0.0091 'International Tables Vol C Tables 4.2.6.8 and 6.1.1.4'
H H 0.0000 0.0000 'International Tables Vol C Tables 4.2.6.8 and 6.1.1.4'
N N 0.0311 0.0180 'International Tables Vol C Tables 4.2.6.8 and 6.1.1.4'
O O 0.0492 0.0322 'International Tables Vol C Tables 4.2.6.8 and 6.1.1.4'

loop_
_geom_angle_atom_site_label_1
_geom_angle_atom_site_label_2
_geom_angle_atom_site_label_3
_geom_angle
C3" O4" C5" 109.21(16)
C1 O1 H1 109.5
C6" N1" C3 115.72(15)
C2" N1" C3 112.27(15)
C2" N1" C6" 108.81(15)
C4 C3A C3 128.41(17)
C7A C3A C3 110.86(16)
C7A C3A C4 120.72(19)
N1" C3 C3A 113.29(15)
N1" C3 H3 107.5
N1" C3 C2 118.28(17)
C3A C3 H3 107.5
C3A C3 C2 102.22(16)
C2 C3 H3 107.5
C3A C4 H4 120.8
C5 C4 C3A 118.5(2)
C5 C4 H4 120.8
C3A C7A C1 110.31(19)
C7 C7A C3A 120.4(2)
C7 C7A C1 129.3(2)
N1" C6" H6"A 109.9
N1" C6" H6"B 109.9
N1" C6" C5" 108.74(16)
H6"A C6" H6"B 108.3
C5" C6" H6"A 109.9
C5" C6" H6"B 109.9
N1" C2" H2"A 109.6
N1" C2" H2"B 109.6
N1" C2" C3" 110.10(19)
H2"A C2" H2"B 108.2
C3" C2" H2"A 109.6
C3" C2" H2"B 109.6
C3 C2 H2A 110.6
C3 C2 H2B 110.6
H2A C2 H2B 108.7
C1 C2 C3 105.62(17)
C1 C2 H2A 110.6
C1 C2 H2B 110.6
O4" C5" C6" 110.72(18)
O4" C5" H5"A 109.5
O4" C5" H5"B 109.5
C6" C5" H5"A 109.5
C6" C5" H5"B 109.5
H5"A C5" H5"B 108.1
C7A C7 H7 120.6
C7A C7 C6 118.9(2)
C6 C7 H7 120.6
O1 C1 C7A 110.12(18)
O1 C1 C2 110.9(2)
O1 C1 C1' 104.88(18)
C7A C1 C2 101.87(16)
C7A C1 C1' 115.4(2)
C1' C1 C2 113.8(2)
O4" C3" C2" 112.04(19)
O4" C3" H3"A 109.2
O4" C3" H3"B 109.2
C2" C3" H3"A 109.2
C2" C3" H3"B 109.2
H3"A C3" H3"B 107.9
C4 C5 H5 119.4
C6 C5 C4 121.2(2)
C6 C5 H5 119.4
C7 C6 H6 119.8
C5 C6 C7 120.4(2)
C5 C6 H6 119.8
C1 C1' H1'A 109.5
C1 C1' H1'B 109.5
C1 C1' H1'C 109.5
H1'A C1' H1'B 109.5
H1'A C1' H1'C 109.5
H1'B C1' H1'C 109.5

loop_
_geom_bond_atom_site_label_1
_geom_bond_atom_site_label_2
_geom_bond_distance
O4" C5" 1.430(3)
O4" C3" 1.425(3)
O1 H1 0.8200
O1 C1 1.442(3)
N1" C3 1.464(2)
N1" C6" 1.459(2)
N1" C2" 1.457(3)
C3A C3 1.511(3)
C3A C4 1.387(3)
C3A C7A 1.386(3)
C3 H3 0.9800
C3 C2 1.545(3)
C4 H4 0.9300
C4 C5 1.382(3)
C7A C7 1.385(3)
C7A C1 1.519(3)
C6" H6"A 0.9700
C6" H6"B 0.9700
C6" C5" 1.511(3)
C2" H2"A 0.9700
C2" H2"B 0.9700
C2" C3" 1.511(3)
C2 H2A 0.9700
C2 H2B 0.9700
C2 C1 1.534(3)
C5" H5"A 0.9700
C5" H5"B 0.9700
C7 H7 0.9300
C7 C6 1.388(4)
C1 C1' 1.520(3)
C3" H3"A 0.9700
C3" H3"B 0.9700
C5 H5 0.9300
C5 C6 1.379(4)
C6 H6 0.9300
C1' H1'A 0.9600
C1' H1'B 0.9600
C1' H1'C 0.9600
